data_7223513
loop_
_publ_author_name
'Griffiths, Kieran'
'Dokorou, Vassiliki N.'
'Spencer, John'
'Abdul-Sada, Alaa'
'Vargas, Alfredo'
'Kostakis, George E.'

_publ_section_title
;
 Isoskeletal Schiff base polynuclear coordination clusters: synthetic and
 theoretical aspects
;
_journal_issue 5
_journal_name_full CrystEngComm
_journal_page_first 704
_journal_paper_doi 10.1039/C5CE02109J
_journal_volume 18
_journal_year 2016
_chemical_formula_moiety 'C81 H69 Dy3 N24 O60'
_chemical_formula_sum 'C81 H69 Dy3 N24 O60'
_chemical_formula_weight 2826.10
_chemical_name_systematic
;
 ?
;
_space_group_crystal_system triclinic
_space_group_IT_number 2
_space_group_name_Hall '-P 1'
_space_group_name_H-M_alt 'P -1'
_symmetry_space_group_name_Hall '-P 1'
_symmetry_space_group_name_H-M 'P -1'
_atom_sites_solution_hydrogens geom
_atom_sites_solution_primary iterative
_audit_creation_date 2015-01-09
_audit_creation_method
;
Olex2 1.2
(compiled 2015.01.06 svn.r3119 for OlexSys, GUI svn.r4979)
;
_audit_update_record
;
2015-11-15 deposited with the CCDC.
2015-12-17 downloaded from the CCDC.
;
_cell_angle_alpha 81.572(2)
_cell_angle_beta 80.148(2)
_cell_angle_gamma 83.020(2)
_cell_formula_units_Z 2
_cell_length_a 16.5657(12)
_cell_length_b 17.6842(12)
_cell_length_c 18.4698(13)
_cell_measurement_temperature 100
_cell_volume 5247.5(6)
_computing_molecular_graphics 'Olex2 (Dolomanov et al., 2009)'
_computing_publication_material 'Olex2 (Dolomanov et al., 2009)'
_computing_structure_refinement 'ShelXL (Sheldrick, 2008)'
_computing_structure_solution
;
Superflip (Palatinus & Chapuis, 2007;Palatinus & van der Lee, 2008;
Palatinus et al., 2012)
;
_diffrn_ambient_temperature 100
_diffrn_measured_fraction_theta_full 0.983
_diffrn_measured_fraction_theta_max 0.981
_diffrn_radiation_type MoK\a
_diffrn_radiation_wavelength 0.71075
_diffrn_reflns_av_R_equivalents 0.0367
_diffrn_reflns_av_unetI/netI 0.0304
_diffrn_reflns_laue_measured_fraction_full 0.983
_diffrn_reflns_laue_measured_fraction_max 0.981
_diffrn_reflns_limit_h_max 21
_diffrn_reflns_limit_h_min -21
_diffrn_reflns_limit_k_max 22
_diffrn_reflns_limit_k_min -22
_diffrn_reflns_limit_l_max 23
_diffrn_reflns_limit_l_min -22
_diffrn_reflns_number 76415
_diffrn_reflns_point_group_measured_fraction_full 0.983
_diffrn_reflns_point_group_measured_fraction_max 0.981
_diffrn_reflns_theta_full 25.000
_diffrn_reflns_theta_max 27.505
_diffrn_reflns_theta_min 2.340
_exptl_absorpt_coefficient_mu 2.233
_exptl_absorpt_correction_T_max 1.000
_exptl_absorpt_correction_T_min 0.803
_exptl_absorpt_correction_type multi-scan
_exptl_absorpt_process_details
;
CrysAlisPro, Agilent Technologies,
Version 1.171.37.31 (release 14-01-2014 CrysAlis171 .NET)
(compiled Jan 14 2014,18:38:05)
Empirical absorption correction using spherical harmonics,
 implemented in SCALE3 ABSPACK scaling algorithm
;
_exptl_crystal_colour red
_exptl_crystal_colour_primary red
_exptl_crystal_density_diffrn 1.789
_exptl_crystal_description block
_exptl_crystal_F_000 2802
_exptl_crystal_size_max 0.13
_exptl_crystal_size_mid 0.1
_exptl_crystal_size_min 0.05
_refine_diff_density_max 2.105
_refine_diff_density_min -1.468
_refine_diff_density_rms 0.105
_refine_ls_extinction_method none
_refine_ls_goodness_of_fit_ref 1.050
_refine_ls_hydrogen_treatment constr
_refine_ls_matrix_type full
_refine_ls_number_parameters 1489
_refine_ls_number_reflns 23648
_refine_ls_number_restraints 0
_refine_ls_restrained_S_all 1.050
_refine_ls_R_factor_all 0.0360
_refine_ls_R_factor_gt 0.0314
_refine_ls_shift/su_max 0.006
_refine_ls_shift/su_mean 0.000
_refine_ls_structure_factor_coef Fsqd
_refine_ls_weighting_details 'w=1/[\s^2^(Fo^2^)+(0.0344P)^2^+11.8159P] where P=(Fo^2^+2Fc^2^)/3'
_refine_ls_weighting_scheme calc
_refine_ls_wR_factor_gt 0.0764
_refine_ls_wR_factor_ref 0.0797
_reflns_Friedel_coverage 0.000
_reflns_number_gt 21515
_reflns_number_total 23648
_reflns_threshold_expression 'I > 2\s(I)'
_cod_data_source_file c5ce02109j3.cif
_cod_data_source_block 20_CCDC_1406236
_cod_depositor_comments 'Adding full bibliography for 7223506--7223525.cif.'
_cod_database_code 7223513
_shelxl_version_number 2014-1
_shelx_space_group_comment
;
The symmetry employed for this shelxl refinement is uniquely defined
by the following loop, which should always be used as a source of
symmetry information in preference to the above space-group names.
They are only intended as comments.
;
_olex2_refinement_description
;
1. Fixed Uiso
 At 1.2 times of:
  All C(H) groups
 At 1.5 times of:
  All C(H,H,H) groups
2. Uiso/Uaniso restraints and constraints
Uanis(C9) = Uanis(C6)
Uanis(O10) = Uanis(C4) = Uanis(N0AA) = Uanis(C9) = Uanis(C6)
Uanis(O5) = Uanis(O3) = Uanis(N3)
3.a Aromatic/amide H refined with riding coordinates:
 C124(H124), C12(H12), C34(H34), C40(H40), C22(H22), C29(H29), C35(H35),
 C42(H42), C45(H45), C50(H50), C53(H53), C56(H56), C63(H63), C85(H85), C89(H89),
  C91(H91), C94(H94), C96(H96), C105(H105), C108(H108), C110(H110), C112(H112),
 C113(H113), C116(H116), C123(H123), C126(H126), C131(H131), C142(H142),
 C143(H143), C145(H145), C156(H156), C158(H158), C4(H4)
3.b Idealised Me refined as rotating group:
 C114(H11A,H11B,H11C), C7(H7A,H7B,H7C), C18(H18A,H18B,H18C), C28(H28A,H28B,
 H28C), C2(H2A,H2B,H2C), C44(H44A,H44B,H44C), C79(H79A,H79B,H79C), C87(H87A,
 H87B,H87C), C138(H13A,H13B,H13C), C140(H14A,H14B,H14C), C6(H6A,H6B,H6C),
 C9(H9A,H9B,H9C)
;
_olex2_submission_special_instructions 'No special instructions were received'

loop_
_space_group_symop_operation_xyz
'x, y, z'
'-x, -y, -z'

loop_
_atom_site_label
_atom_site_type_symbol
_atom_site_fract_x
_atom_site_fract_y
_atom_site_fract_z
_atom_site_U_iso_or_equiv
_atom_site_adp_type
_atom_site_occupancy
_atom_site_site_symmetry_order
_atom_site_calc_flag
_atom_site_refinement_flags_posn
Dy1 Dy -0.04821(2) 1.10611(2) -0.44692(2) 0.01657(4) Uani 1 1 d .
Dy3 Dy -0.43768(2) 1.41645(2) -0.07622(2) 0.01562(4) Uani 1 1 d .
Dy5 Dy -0.23354(2) 1.28154(2) -0.24946(2) 0.01654(4) Uani 1 1 d .
O1 O -0.34407(14) 1.30923(12) -0.07408(12) 0.0232(5) Uani 1 1 d .
O4 O 0.12060(13) 0.93304(12) -0.46770(12) 0.0207(4) Uani 1 1 d .
O5 O -0.18767(18) 0.89646(16) 0.01955(17) 0.0433(4) Uani 1 1 d .
O8 O -0.40572(18) 0.93326(16) -0.47519(18) 0.0426(7) Uani 1 1 d .
O9 O 0.29668(18) 1.23322(18) -0.87220(16) 0.0429(7) Uani 1 1 d .
O12 O -0.50104(13) 1.65667(12) -0.03638(12) 0.0213(4) Uani 1 1 d .
O13 O -0.15701(14) 1.36090(14) -0.34321(13) 0.0264(5) Uani 1 1 d .
O16 O 0.23501(16) 1.13352(16) -0.25679(16) 0.0372(6) Uani 1 1 d .
O18 O -0.10081(17) 1.03931(16) 0.04708(15) 0.0388(6) Uani 1 1 d .
O19 O -0.70389(19) 1.5228(2) -0.27902(19) 0.0596(10) Uani 1 1 d .
O22 O -0.23941(15) 1.22948(14) -0.12139(13) 0.0283(5) Uani 1 1 d .
O23 O -0.17927(13) 1.16590(13) -0.41833(13) 0.0234(5) Uani 1 1 d .
O26 O -0.45477(13) 1.54780(12) -0.08389(12) 0.0212(4) Uani 1 1 d .
O28 O -0.50918(18) 1.89876(15) -0.20885(16) 0.0413(7) Uani 1 1 d .
O30 O -0.50083(15) 1.31285(14) -0.11413(14) 0.0304(5) Uani 1 1 d .
O31 O -0.14602(17) 1.02811(15) 0.16515(15) 0.0364(6) Uani 1 1 d .
O34 O 0.0798(2) 1.5837(2) -0.2929(3) 0.0796(14) Uani 1 1 d .
O35 O -0.1027(2) 1.6025(2) 0.1961(2) 0.0672(11) Uani 1 1 d .
O38 O -0.7330(2) 1.4854(3) -0.3780(2) 0.0712(12) Uani 1 1 d .
O40 O 0.3401(2) 1.06116(19) -0.22192(19) 0.0537(9) Uani 1 1 d .
O42 O -0.06325(14) 1.21780(13) -0.53670(14) 0.0265(5) Uani 1 1 d .
O44 O -0.21413(13) 1.38222(13) -0.18901(13) 0.0236(5) Uani 1 1 d .
O46 O -0.5136(2) 1.3876(2) -0.55652(18) 0.0567(9) Uani 1 1 d .
O48 O -0.43749(14) 1.43779(13) -0.20298(12) 0.0246(5) Uani 1 1 d .
O49 O -0.18520(17) 1.66417(16) -0.03180(16) 0.0389(6) Uani 1 1 d .
O51 O -0.3916(2) 1.3645(3) -0.53074(19) 0.0695(12) Uani 1 1 d .
O54 O 0.03131(17) 1.49275(19) -0.33326(17) 0.0450(7) Uani 1 1 d .
O55 O -0.41972(13) 1.54695(13) 0.07639(13) 0.0227(5) Uani 1 1 d .
O57 O 0.05724(13) 1.02278(13) -0.39665(12) 0.0210(4) Uani 1 1 d .
O59 O -0.09029(13) 1.25986(13) -0.22528(13) 0.0246(5) Uani 1 1 d .
O61 O -0.18790(14) 1.15265(12) -0.25246(13) 0.0234(5) Uani 1 1 d .
O64 O -0.33011(17) 1.66871(16) -0.41611(14) 0.0372(6) Uani 1 1 d .
O65 O -0.55983(16) 1.24771(17) -0.38076(19) 0.0453(7) Uani 1 1 d .
O67 O 0.0916(2) 1.34996(18) -0.5953(2) 0.0625(11) Uani 1 1 d .
O70 O -0.33956(13) 1.37499(13) -0.27797(13) 0.0243(5) Uani 1 1 d .
N72 N -0.1735(2) 1.6025(2) 0.1844(2) 0.0498(10) Uani 1 1 d .
N73 N 0.02709(19) 1.5401(2) -0.2910(2) 0.0406(8) Uani 1 1 d .
O76 O -0.2331(2) 1.6423(2) 0.2123(2) 0.0683(12) Uani 1 1 d .
N78 N 0.28396(19) 1.07600(18) -0.25839(19) 0.0337(7) Uani 1 1 d .
N79 N -0.14615(18) 1.06070(17) 0.10177(17) 0.0290(6) Uani 1 1 d .
O81 O -0.10336(18) 1.73115(16) -0.1150(2) 0.0484(8) Uani 1 1 d .
O84 O 0.00119(17) 1.4119(2) 0.0318(2) 0.0575(9) Uani 1 1 d .
O85 O -0.35479(15) 1.55906(14) -0.35061(14) 0.0305(5) Uani 1 1 d .
O88 O 0.46440(15) 0.86084(17) -0.37152(18) 0.0424(7) Uani 1 1 d .
N90 N -0.35084(18) 0.95962(17) -0.45297(17) 0.0282(6) Uani 1 1 d .
O91 O -0.28169(16) 0.92696(14) -0.45018(16) 0.0350(6) Uani 1 1 d .
O94 O 0.05435(16) 0.81253(15) -0.14337(16) 0.0366(6) Uani 1 1 d .
O96 O -0.60471(16) 1.13825(18) -0.3828(2) 0.0477(8) Uani 1 1 d .
O98 O -0.34415(19) 1.23102(17) 0.26401(14) 0.0408(7) Uani 1 1 d .
O99 O 0.19417(17) 1.38845(15) -0.67470(16) 0.0376(6) Uani 1 1 d .
O102 O 0.38796(15) 0.81023(15) -0.43173(14) 0.0314(5) Uani 1 1 d .
O104 O 0.05190(13) 1.07756(13) -0.54570(12) 0.0211(4) Uani 1 1 d .
O105 O -0.26734(13) 1.25223(13) -0.36047(13) 0.0235(5) Uani 1 1 d .
N108 N 0.12874(19) 1.25825(17) -0.39111(17) 0.0294(6) Uani 1 1 d .
O109 O 0.04977(14) 1.18887(14) -0.43948(13) 0.0270(5) Uani 1 1 d .
O111 O -0.36601(18) 1.33564(16) 0.19040(15) 0.0388(6) Uani 1 1 d .
C114 C -0.0533(2) 1.4136(3) -0.4668(2) 0.0432(10) Uani 1 1 d .
H11A H -0.0360 1.4294 -0.5197 0.065 Uiso 1 1 calc GR
H11B H -0.0539 1.3576 -0.4577 0.065 Uiso 1 1 calc GR
H11C H -0.0146 1.4291 -0.4384 0.065 Uiso 1 1 calc GR
O116 O -0.40574(17) 1.90423(15) -0.29889(15) 0.0371(6) Uani 1 1 d .
O117 O -0.30671(13) 1.46376(13) -0.12777(13) 0.0249(5) Uani 1 1 d .
O120 O -0.0767(2) 1.3920(3) -0.0440(2) 0.0726(13) Uani 1 1 d .
O122 O -0.06525(13) 1.12367(12) -0.32023(12) 0.0214(4) Uani 1 1 d .
C124 C -0.16161(19) 1.02975(19) -0.14441(19) 0.0242(6) Uani 1 1 d .
H124 H -0.2069 1.0667 -0.1330 0.029 Uiso 1 1 calc R
N126 N -0.6851(2) 1.4918(3) -0.3354(2) 0.0493(10) Uani 1 1 d .
O127 O 0.0726(2) 0.86506(17) -0.25821(16) 0.0478(8) Uani 1 1 d .
N1 N 0.14924(19) 1.33934(17) -0.6439(2) 0.0347(7) Uani 1 1 d .
O3 O -0.26352(18) 1.00070(16) -0.01328(17) 0.0433(4) Uani 1 1 d .
N5 N -0.4640(2) 1.3837(2) -0.51464(18) 0.0379(7) Uani 1 1 d .
N7 N -0.45270(18) 1.86889(16) -0.25126(17) 0.0288(6) Uani 1 1 d .
O2 O -0.37370(13) 1.44091(13) 0.02088(12) 0.0215(4) Uani 1 1 d .
C12 C -0.40477(19) 1.74902(19) -0.30467(18) 0.0235(6) Uani 1 1 d .
H12 H -0.3890 1.7778 -0.3516 0.028 Uiso 1 1 calc R
N13 N -0.13600(18) 1.45026(17) -0.44354(16) 0.0286(6) Uani 1 1 d .
N15 N 0.39898(17) 0.85719(17) -0.39296(16) 0.0265(6) Uani 1 1 d .
N17 N -0.0659(2) 1.4174(3) 0.0110(2) 0.0483(10) Uani 1 1 d .
C19 C -0.2850(2) 1.25809(19) -0.06862(18) 0.0238(6) Uani 1 1 d .
N21 N 0.03635(18) 0.86135(17) -0.19401(18) 0.0301(6) Uani 1 1 d .
N24 N -0.35733(17) 1.62964(17) -0.35828(16) 0.0263(6) Uani 1 1 d .
O6 O 0.28593(19) 1.11101(18) -0.85283(16) 0.0461(7) Uani 1 1 d .
N27 N -0.6078(2) 1.2476(2) -0.1228(2) 0.0380(8) Uani 1 1 d .
N29 N -0.54933(17) 1.17903(19) -0.38655(18) 0.0320(7) Uani 1 1 d .
O32 O 0.12073(13) 0.99766(12) -0.62309(12) 0.0203(4) Uani 1 1 d .
C34 C -0.3094(2) 1.26235(19) 0.06893(18) 0.0237(6) Uani 1 1 d .
H34 H -0.3457 1.3078 0.0621 0.028 Uiso 1 1 calc R
N35 N -0.13990(19) 1.67373(18) -0.0916(2) 0.0340(7) Uani 1 1 d .
C38 C -0.0323(2) 0.92066(18) -0.17687(19) 0.0241(6) Uani 1 1 d .
C40 C -0.4504(2) 1.0689(2) -0.41884(19) 0.0256(7) Uani 1 1 d .
H40 H -0.4943 1.0421 -0.4257 0.031 Uiso 1 1 calc R
C41 C -0.44002(19) 1.78412(18) -0.24287(18) 0.0221(6) Uani 1 1 d .
N43 N 0.27275(18) 1.1751(2) -0.83339(17) 0.0326(7) Uani 1 1 d .
N2 N -0.0062(2) 1.2159(2) -0.13986(19) 0.0370(7) Uani 1 1 d .
N3 N -0.2040(2) 0.9529(2) -0.0245(2) 0.0433(4) Uani 1 1 d .
C5 C -0.3692(2) 1.03718(18) -0.42884(18) 0.0233(6) Uani 1 1 d .
C7 C -0.2079(3) 1.2892(2) -0.6613(3) 0.0427(10) Uani 1 1 d .
H7A H -0.2655 1.2792 -0.6449 0.064 Uiso 1 1 calc GR
H7B H -0.1813 1.2531 -0.6957 0.064 Uiso 1 1 calc GR
H7C H -0.2056 1.3419 -0.6864 0.064 Uiso 1 1 calc GR
C10 C -0.46507(19) 1.42199(19) -0.32027(19) 0.0240(6) Uani 1 1 d .
N14 N -0.33825(17) 1.26843(18) 0.20283(16) 0.0270(6) Uani 1 1 d .
C18 C -0.6812(3) 1.2113(3) -0.0856(3) 0.0550(13) Uani 1 1 d .
H18A H -0.6714 1.1557 -0.0870 0.082 Uiso 1 1 calc GR
H18B H -0.7280 1.2321 -0.1110 0.082 Uiso 1 1 calc GR
H18C H -0.6934 1.2217 -0.0340 0.082 Uiso 1 1 calc GR
C1 C 0.2750(2) 1.02046(19) -0.30866(18) 0.0236(6) Uani 1 1 d .
C22 C 0.18989(18) 1.12058(19) -0.71774(18) 0.0225(6) Uani 1 1 d .
H22 H 0.1998 1.0717 -0.7349 0.027 Uiso 1 1 calc R
C23 C -0.2686(2) 1.22657(19) 0.00845(18) 0.0234(6) Uani 1 1 d .
N26 N -0.16504(19) 1.27952(17) -0.59718(18) 0.0309(6) Uani 1 1 d .
C28 C 0.1335(3) 1.3088(3) -0.3368(3) 0.0467(11) Uani 1 1 d .
H28A H 0.1724 1.2844 -0.3039 0.070 Uiso 1 1 calc GR
H28B H 0.0789 1.3184 -0.3075 0.070 Uiso 1 1 calc GR
H28C H 0.1523 1.3576 -0.3624 0.070 Uiso 1 1 calc GR
C29 C 0.3402(2) 0.96561(19) -0.32451(19) 0.0257(7) Uani 1 1 d .
H29 H 0.3894 0.9630 -0.3041 0.031 Uiso 1 1 calc R
C2 C -0.1652(2) 1.5208(2) -0.4872(2) 0.0356(8) Uani 1 1 d .
H2A H -0.1301 1.5612 -0.4860 0.053 Uiso 1 1 calc GR
H2B H -0.2221 1.5370 -0.4663 0.053 Uiso 1 1 calc GR
H2C H -0.1630 1.5115 -0.5385 0.053 Uiso 1 1 calc GR
C33 C -0.46952(17) 1.61942(17) -0.08922(17) 0.0181(6) Uani 1 1 d .
C35 C 0.2133(2) 1.2558(2) -0.7368(2) 0.0280(7) Uani 1 1 d .
H35 H 0.2385 1.2980 -0.7659 0.034 Uiso 1 1 calc R
C37 C -0.40868(19) 1.41101(18) -0.26230(17) 0.0202(6) Uani 1 1 d .
C39 C -0.2036(2) 1.13038(19) 0.09079(19) 0.0248(7) Uani 1 1 d .
C42 C -0.0421(2) 0.98516(18) -0.22819(18) 0.0233(6) Uani 1 1 d .
H42 H -0.0052 0.9917 -0.2736 0.028 Uiso 1 1 calc R
C44 C 0.0121(4) 1.2163(4) -0.0651(3) 0.0730(18) Uani 1 1 d .
H44A H 0.0160 1.1636 -0.0397 0.110 Uiso 1 1 calc GR
H44B H -0.0320 1.2476 -0.0373 0.110 Uiso 1 1 calc GR
H44C H 0.0645 1.2379 -0.0683 0.110 Uiso 1 1 calc GR
C45 C -0.18646(19) 1.56045(18) -0.12905(18) 0.0229(6) Uani 1 1 d .
H45 H -0.2351 1.5666 -0.0939 0.027 Uiso 1 1 calc R
C48 C -0.10779(19) 1.04043(18) -0.21123(18) 0.0212(6) Uani 1 1 d .
C50 C -0.0836(2) 0.90802(19) -0.10984(19) 0.0249(7) Uani 1 1 d .
H50 H -0.0754 0.8632 -0.0756 0.030 Uiso 1 1 calc R
C51 C 0.11703(18) 0.97670(18) -0.41893(17) 0.0186(6) Uani 1 1 d .
C53 C -0.2673(2) 1.5483(2) 0.1202(2) 0.0296(7) Uani 1 1 d .
H53 H -0.3118 1.5802 0.1432 0.036 Uiso 1 1 calc R
C56 C 0.20204(19) 1.02595(18) -0.33749(18) 0.0212(6) Uani 1 1 d .
H56 H 0.1589 1.0649 -0.3259 0.025 Uiso 1 1 calc R
C58 C 0.1642(2) 1.26272(19) -0.6692(2) 0.0268(7) Uani 1 1 d .
C59 C 0.33004(18) 0.91493(18) -0.37141(18) 0.0215(6) Uani 1 1 d .
C62 C -0.1363(2) 1.4603(3) 0.0520(2) 0.0369(9) Uani 1 1 d .
C63 C -0.5660(2) 1.2850(2) -0.0867(2) 0.0313(7) Uani 1 1 d .
H63 H -0.5874 1.2907 -0.0365 0.038 Uiso 1 1 calc R
C66 C -0.1879(2) 1.5504(2) 0.1334(2) 0.0364(9) Uani 1 1 d .
C68 C 0.19366(18) 0.97272(17) -0.38405(16) 0.0181(6) Uani 1 1 d .
C70 C -0.1479(2) 0.9646(2) -0.09538(19) 0.0261(7) Uani 1 1 d .
C72 C -0.17357(18) 1.50025(18) -0.17174(17) 0.0211(6) Uani 1 1 d .
C75 C -0.1270(2) 1.61134(19) -0.1388(2) 0.0271(7) Uani 1 1 d .
C77 C -0.39395(19) 1.66946(19) -0.29395(18) 0.0225(6) Uani 1 1 d .
C79 C -0.1959(3) 1.3297(3) -0.5410(3) 0.0571(13) Uani 1 1 d .
H79A H -0.1920 1.3833 -0.5629 0.086 Uiso 1 1 calc GR
H79B H -0.1631 1.3176 -0.5007 0.086 Uiso 1 1 calc GR
H79C H -0.2536 1.3220 -0.5215 0.086 Uiso 1 1 calc GR
C82 C -0.46376(19) 1.1427(2) -0.39815(19) 0.0257(7) Uani 1 1 d .
C83 C -0.0462(2) 1.5456(2) -0.2324(2) 0.0286(7) Uani 1 1 d .
C85 C -0.4375(2) 1.39855(19) -0.38985(19) 0.0260(7) Uani 1 1 d .
H85 H -0.3823 1.3774 -0.4028 0.031 Uiso 1 1 calc R
C87 C 0.2039(2) 1.2380(3) -0.4406(2) 0.0405(9) Uani 1 1 d .
H87A H 0.2183 1.2829 -0.4763 0.061 Uiso 1 1 calc GR
H87B H 0.1955 1.1963 -0.4672 0.061 Uiso 1 1 calc GR
H87C H 0.2487 1.2211 -0.4117 0.061 Uiso 1 1 calc GR
C89 C -0.1208(2) 1.5070(3) 0.1002(2) 0.0391(9) Uani 1 1 d .
H89 H -0.0668 1.5093 0.1102 0.047 Uiso 1 1 calc R
C91 C 0.0584(2) 1.23173(19) -0.39422(19) 0.0253(7) Uani 1 1 d .
H91 H 0.0116 1.2463 -0.3598 0.030 Uiso 1 1 calc R
C94 C -0.46259(18) 1.74414(18) -0.17350(18) 0.0208(6) Uani 1 1 d .
H94 H -0.4877 1.7706 -0.1329 0.025 Uiso 1 1 calc R
C96 C -0.5464(2) 1.4542(2) -0.3025(2) 0.0305(7) Uani 1 1 d .
H96 H -0.5654 1.4720 -0.2559 0.037 Uiso 1 1 calc R
C98 C -0.23745(19) 1.44391(18) -0.16248(17) 0.0204(6) Uani 1 1 d .
C99 C -0.28080(19) 1.4986(2) 0.07258(18) 0.0245(7) Uani 1 1 d .
C102 C 0.14065(18) 1.13013(18) -0.64957(18) 0.0202(6) Uani 1 1 d .
C104 C -0.32023(18) 1.14923(18) -0.40016(17) 0.0199(6) Uani 1 1 d .
C105 C -0.2136(2) 1.16122(19) 0.01901(18) 0.0246(7) Uani 1 1 d .
H105 H -0.1835 1.1383 -0.0221 0.029 Uiso 1 1 calc R
C108 C -0.2146(2) 1.4537(2) 0.03808(19) 0.0286(7) Uani 1 1 d .
H108 H -0.2229 1.4192 0.0057 0.034 Uiso 1 1 calc R
C110 C -0.10221(19) 1.49169(19) -0.22352(19) 0.0250(7) Uani 1 1 d .
H110 H -0.0923 1.4499 -0.2520 0.030 Uiso 1 1 calc R
C112 C -0.2444(2) 1.1628(2) 0.15265(18) 0.0257(7) Uani 1 1 d .
H112 H -0.2377 1.1404 0.2015 0.031 Uiso 1 1 calc R
C113 C 0.12643(19) 1.20239(19) -0.62557(19) 0.0241(6) Uani 1 1 d .
H113 H 0.0916 1.2101 -0.5802 0.029 Uiso 1 1 calc R
C116 C -0.0564(2) 1.6066(2) -0.1910(2) 0.0318(8) Uani 1 1 d .
H116 H -0.0171 1.6430 -0.1981 0.038 Uiso 1 1 calc R
C117 C 0.22385(19) 1.1836(2) -0.75969(18) 0.0254(7) Uani 1 1 d .
C120 C -0.2955(2) 1.22993(19) 0.13896(18) 0.0239(6) Uani 1 1 d .
C121 C -0.36590(18) 1.49492(18) 0.05526(17) 0.0205(6) Uani 1 1 d .
C123 C -0.30400(19) 1.07526(18) -0.42002(17) 0.0215(6) Uani 1 1 d .
H123 H -0.2492 1.0514 -0.4274 0.026 Uiso 1 1 calc R
C126 C 0.25821(18) 0.91609(17) -0.40042(17) 0.0187(6) Uani 1 1 d .
H126 H 0.2528 0.8789 -0.4311 0.022 Uiso 1 1 calc R
C127 C -0.5985(2) 1.4594(2) -0.3549(2) 0.0344(8) Uani 1 1 d .
C130 C -0.24971(18) 1.19253(18) -0.39178(17) 0.0204(6) Uani 1 1 d .
C131 C -0.40127(19) 1.18349(19) -0.38794(18) 0.0225(6) Uani 1 1 d .
H131 H -0.4131 1.2334 -0.3731 0.027 Uiso 1 1 calc R
C133 C -0.12112(19) 1.11135(18) -0.26621(18) 0.0210(6) Uani 1 1 d .
C136 C -0.4929(2) 1.4069(2) -0.4400(2) 0.0298(7) Uani 1 1 d .
C138 C -0.5819(3) 1.2400(3) -0.2015(2) 0.0417(10) Uani 1 1 d .
H13A H -0.5664 1.1857 -0.2073 0.063 Uiso 1 1 calc GR
H13B H -0.5346 1.2693 -0.2209 0.063 Uiso 1 1 calc GR
H13C H -0.6275 1.2598 -0.2288 0.063 Uiso 1 1 calc GR
C140 C 0.0445(3) 1.1616(3) -0.1828(3) 0.0502(12) Uani 1 1 d .
H14A H 0.1008 1.1765 -0.1951 0.075 Uiso 1 1 calc GR
H14B H 0.0224 1.1608 -0.2286 0.075 Uiso 1 1 calc GR
H14C H 0.0449 1.1103 -0.1542 0.075 Uiso 1 1 calc GR
C142 C -0.1811(2) 1.42026(19) -0.38280(18) 0.0243(6) Uani 1 1 d .
H142 H -0.2346 1.4448 -0.3683 0.029 Uiso 1 1 calc R
C143 C -0.5741(2) 1.4354(2) -0.4235(2) 0.0350(8) Uani 1 1 d .
H143 H -0.6114 1.4384 -0.4578 0.042 Uiso 1 1 calc R
C145 C -0.41375(18) 1.62622(18) -0.22540(17) 0.0209(6) Uani 1 1 d .
H145 H -0.4044 1.5718 -0.2201 0.025 Uiso 1 1 calc R
C148 C 0.10119(17) 1.06312(18) -0.60222(17) 0.0191(6) Uani 1 1 d .
C149 C -0.44770(18) 1.66418(17) -0.16437(17) 0.0190(6) Uani 1 1 d .
C156 C -0.0689(2) 1.2598(2) -0.1648(2) 0.0354(9) Uani 1 1 d .
H156 H -0.0999 1.2943 -0.1331 0.043 Uiso 1 1 calc R
C158 C -0.1021(2) 1.2284(2) -0.5892(2) 0.0306(7) Uani 1 1 d .
H158 H -0.0847 1.1966 -0.6273 0.037 Uiso 1 1 calc R
O10 O -0.3570(2) 1.2167(2) -0.2145(2) 0.0714(6) Uani 1 1 d .
N0AA N -0.4106(3) 1.1013(3) -0.1519(3) 0.0714(6) Uani 1 1 d .
C4 C -0.3901(4) 1.1752(3) -0.1635(4) 0.0714(6) Uani 1 1 d .
H4 H -0.4060 1.2000 -0.1203 0.086 Uiso 1 1 calc R
C6 C -0.3847(4) 1.0573(3) -0.2178(4) 0.0714(6) Uani 1 1 d .
H6A H -0.4331 1.0528 -0.2404 0.107 Uiso 1 1 calc GR
H6B H -0.3597 1.0059 -0.2015 0.107 Uiso 1 1 calc GR
H6C H -0.3446 1.0848 -0.2543 0.107 Uiso 1 1 calc GR
C9 C -0.4545(4) 1.0691(3) -0.0840(4) 0.0714(6) Uani 1 1 d .
H9A H -0.4551 1.1025 -0.0460 0.107 Uiso 1 1 calc GR
H9B H -0.4276 1.0182 -0.0688 0.107 Uiso 1 1 calc GR
H9C H -0.5111 1.0644 -0.0904 0.107 Uiso 1 1 calc GR

loop_
_atom_site_aniso_label
_atom_site_aniso_U_11
_atom_site_aniso_U_22
_atom_site_aniso_U_33
_atom_site_aniso_U_23
_atom_site_aniso_U_13
_atom_site_aniso_U_12
Dy1 0.01471(6) 0.01868(7) 0.01729(7) -0.00630(5) -0.00333(5) 0.00049(5)
Dy3 0.01631(6) 0.01566(7) 0.01416(7) -0.00311(5) -0.00075(5) 0.00047(5)
Dy5 0.01681(7) 0.01748(7) 0.01495(7) -0.00412(5) -0.00181(5) 0.00128(5)
O1 0.0264(11) 0.0204(11) 0.0202(11) -0.0016(9) -0.0029(9) 0.0060(9)
O4 0.0200(10) 0.0233(11) 0.0204(11) -0.0075(9) -0.0056(8) 0.0008(8)
O5 0.0436(10) 0.0360(9) 0.0422(10) 0.0044(8) 0.0073(8) -0.0028(7)
O8 0.0429(16) 0.0358(15) 0.0573(19) -0.0171(14) -0.0176(14) -0.0089(12)
O9 0.0413(15) 0.0572(18) 0.0303(15) 0.0045(13) -0.0015(12) -0.0237(14)
O12 0.0252(11) 0.0199(10) 0.0184(11) -0.0054(8) 0.0001(9) -0.0026(8)
O13 0.0259(11) 0.0306(12) 0.0216(12) -0.0007(10) -0.0026(9) -0.0038(9)
O16 0.0360(14) 0.0357(14) 0.0453(16) -0.0209(13) -0.0092(12) -0.0015(11)
O18 0.0409(15) 0.0379(15) 0.0326(14) -0.0062(12) -0.0044(12) 0.0155(12)
O19 0.0350(16) 0.092(3) 0.0428(19) -0.0032(18) -0.0037(14) 0.0190(16)
O22 0.0352(13) 0.0262(12) 0.0190(11) -0.0036(9) -0.0003(10) 0.0103(10)
O23 0.0192(10) 0.0254(11) 0.0275(12) -0.0111(9) -0.0048(9) 0.0013(8)
O26 0.0221(10) 0.0175(10) 0.0222(11) -0.0003(8) -0.0011(9) -0.0003(8)
O28 0.0500(17) 0.0252(13) 0.0422(16) -0.0010(12) -0.0005(13) 0.0081(12)
O30 0.0347(13) 0.0273(12) 0.0321(13) -0.0094(10) -0.0038(11) -0.0092(10)
O31 0.0436(15) 0.0338(14) 0.0275(13) 0.0061(11) -0.0093(11) 0.0064(11)
O34 0.0402(18) 0.085(3) 0.114(4) -0.043(3) 0.035(2) -0.0352(18)
O35 0.0390(17) 0.101(3) 0.079(3) -0.054(2) -0.0265(17) -0.0022(17)
O38 0.0323(16) 0.115(3) 0.067(2) -0.008(2) -0.0256(16) 0.0108(18)
O40 0.0582(19) 0.0545(19) 0.063(2) -0.0283(17) -0.0420(17) 0.0058(15)
O42 0.0244(11) 0.0247(12) 0.0299(13) -0.0011(10) -0.0063(10) -0.0006(9)
O44 0.0239(11) 0.0249(11) 0.0241(12) -0.0107(9) -0.0044(9) -0.0006(9)
O46 0.062(2) 0.080(2) 0.0375(17) -0.0167(17) -0.0287(16) -0.0018(18)
O48 0.0257(11) 0.0298(12) 0.0174(11) -0.0040(9) -0.0023(9) 0.0001(9)
O49 0.0420(15) 0.0397(15) 0.0388(16) -0.0200(13) -0.0067(12) -0.0007(12)
O51 0.050(2) 0.120(3) 0.045(2) -0.045(2) -0.0175(16) 0.021(2)
O54 0.0323(14) 0.0603(19) 0.0393(16) -0.0154(15) 0.0113(12) -0.0050(13)
O55 0.0188(10) 0.0269(12) 0.0231(11) -0.0083(9) -0.0027(9) 0.0006(8)
O57 0.0176(10) 0.0256(11) 0.0205(11) -0.0090(9) -0.0037(8) 0.0040(8)
O59 0.0212(11) 0.0297(12) 0.0239(12) -0.0066(10) -0.0059(9) 0.0016(9)
O61 0.0251(11) 0.0197(11) 0.0244(12) -0.0051(9) -0.0020(9) 0.0020(9)
O64 0.0438(15) 0.0390(15) 0.0213(13) 0.0013(11) 0.0086(11) 0.0002(12)
O65 0.0247(13) 0.0389(16) 0.073(2) -0.0159(15) -0.0063(13) 0.0038(11)
O67 0.0517(19) 0.0352(16) 0.096(3) -0.0324(18) 0.0250(19) -0.0108(14)
O70 0.0224(11) 0.0276(12) 0.0238(12) -0.0088(9) -0.0076(9) 0.0070(9)
N72 0.0380(19) 0.068(3) 0.054(2) -0.033(2) -0.0211(17) 0.0017(17)
N73 0.0263(16) 0.0448(19) 0.046(2) -0.0063(16) 0.0086(14) -0.0061(14)
O76 0.0480(19) 0.084(3) 0.091(3) -0.061(2) -0.0342(19) 0.0164(18)
N78 0.0354(16) 0.0340(16) 0.0373(18) -0.0129(14) -0.0131(14) -0.0044(13)
N79 0.0317(15) 0.0276(15) 0.0267(15) -0.0010(12) -0.0089(12) 0.0045(12)
O81 0.0432(16) 0.0322(15) 0.075(2) -0.0180(15) -0.0093(15) -0.0116(12)
O84 0.0224(13) 0.094(3) 0.061(2) -0.032(2) -0.0166(13) 0.0149(15)
O85 0.0327(13) 0.0302(13) 0.0261(13) -0.0048(10) 0.0023(10) -0.0017(10)
O88 0.0187(12) 0.0501(17) 0.0588(19) -0.0087(14) -0.0119(12) 0.0056(11)
N90 0.0328(15) 0.0264(14) 0.0271(15) -0.0042(12) -0.0052(12) -0.0079(12)
O91 0.0338(13) 0.0267(13) 0.0458(16) -0.0112(12) -0.0083(12) 0.0024(10)
O94 0.0328(13) 0.0292(13) 0.0455(16) 0.0041(12) -0.0121(12) 0.0036(10)
O96 0.0192(12) 0.0528(18) 0.072(2) -0.0168(16) 0.0008(13) -0.0086(12)
O98 0.0534(17) 0.0479(16) 0.0162(12) -0.0007(11) -0.0006(11) 0.0035(13)
O99 0.0438(15) 0.0269(13) 0.0445(16) 0.0018(12) -0.0124(13) -0.0125(11)
O102 0.0302(12) 0.0333(13) 0.0279(13) -0.0071(11) -0.0022(10) 0.0089(10)
O104 0.0190(10) 0.0255(11) 0.0183(11) -0.0053(9) -0.0024(8) 0.0016(8)
O105 0.0228(11) 0.0246(11) 0.0255(12) -0.0114(9) -0.0086(9) 0.0050(9)
N108 0.0344(15) 0.0298(15) 0.0282(15) -0.0048(12) -0.0113(12) -0.0094(12)
O109 0.0275(12) 0.0315(13) 0.0242(12) -0.0086(10) -0.0016(9) -0.0094(10)
O111 0.0487(16) 0.0376(15) 0.0266(13) -0.0096(11) -0.0018(12) 0.0100(12)
C114 0.032(2) 0.050(2) 0.038(2) 0.0071(19) 0.0057(17) 0.0037(17)
O116 0.0463(15) 0.0280(13) 0.0347(15) 0.0090(11) -0.0053(12) -0.0114(11)
O117 0.0201(10) 0.0237(11) 0.0295(12) -0.0071(10) 0.0039(9) -0.0030(9)
O120 0.0358(17) 0.127(3) 0.066(2) -0.064(2) -0.0192(16) 0.0264(19)
O122 0.0242(11) 0.0220(11) 0.0190(11) -0.0057(9) -0.0053(9) 0.0005(8)
C124 0.0217(15) 0.0241(16) 0.0280(17) -0.0083(13) -0.0039(12) -0.0012(12)
N126 0.0276(17) 0.074(3) 0.041(2) 0.0018(19) -0.0089(15) 0.0101(17)
O127 0.0567(18) 0.0451(17) 0.0346(16) -0.0097(13) -0.0048(14) 0.0250(14)
N1 0.0320(16) 0.0205(14) 0.053(2) -0.0075(14) -0.0073(15) -0.0038(12)
O3 0.0436(10) 0.0360(9) 0.0422(10) 0.0044(8) 0.0073(8) -0.0028(7)
N5 0.0453(19) 0.0453(19) 0.0272(16) -0.0093(14) -0.0157(14) -0.0010(15)
N7 0.0339(15) 0.0217(14) 0.0291(16) 0.0049(12) -0.0083(12) -0.0008(12)
O2 0.0205(10) 0.0256(11) 0.0197(11) -0.0070(9) -0.0050(8) 0.0006(8)
C12 0.0195(14) 0.0272(16) 0.0213(15) 0.0028(13) -0.0010(12) -0.0030(12)
N13 0.0264(14) 0.0315(15) 0.0239(15) 0.0028(12) 0.0002(11) -0.0008(12)
N15 0.0209(13) 0.0286(15) 0.0264(15) 0.0020(12) -0.0021(11) 0.0023(11)
N17 0.0233(15) 0.082(3) 0.045(2) -0.031(2) -0.0125(14) 0.0108(16)
C19 0.0274(16) 0.0224(15) 0.0193(15) -0.0015(12) -0.0014(12) 0.0025(12)
N21 0.0312(15) 0.0262(15) 0.0333(17) -0.0067(12) -0.0099(13) 0.0057(12)
N24 0.0229(13) 0.0327(15) 0.0207(14) -0.0002(12) -0.0011(11) -0.0001(11)
O6 0.0537(18) 0.0527(18) 0.0312(15) -0.0152(14) 0.0111(13) -0.0156(14)
N27 0.0346(17) 0.0416(18) 0.0414(19) -0.0166(15) 0.0010(14) -0.0146(14)
N29 0.0197(13) 0.0393(17) 0.0363(17) -0.0070(14) -0.0018(12) -0.0010(12)
O32 0.0215(10) 0.0215(11) 0.0184(11) -0.0061(9) -0.0025(8) -0.0005(8)
C34 0.0251(15) 0.0238(15) 0.0199(15) -0.0025(12) -0.0001(12) 0.0021(12)
N35 0.0296(15) 0.0293(16) 0.048(2) -0.0142(14) -0.0118(14) -0.0026(12)
C38 0.0259(15) 0.0217(15) 0.0277(17) -0.0089(13) -0.0113(13) 0.0025(12)
C40 0.0224(15) 0.0315(17) 0.0238(16) -0.0021(13) -0.0039(12) -0.0075(13)
C41 0.0200(14) 0.0183(14) 0.0263(16) 0.0023(12) -0.0037(12) -0.0008(11)
N43 0.0278(15) 0.0476(19) 0.0239(15) -0.0029(14) -0.0033(12) -0.0132(13)
N2 0.0347(16) 0.0433(18) 0.0363(18) -0.0126(15) -0.0187(14) 0.0103(14)
N3 0.0436(10) 0.0360(9) 0.0422(10) 0.0044(8) 0.0073(8) -0.0028(7)
C5 0.0271(16) 0.0233(15) 0.0190(15) -0.0022(12) -0.0024(12) -0.0035(12)
C7 0.047(2) 0.037(2) 0.048(2) 0.0017(18) -0.023(2) -0.0047(17)
C10 0.0220(15) 0.0264(16) 0.0238(16) -0.0016(13) -0.0066(12) -0.0007(12)
N14 0.0253(14) 0.0361(16) 0.0197(14) -0.0070(12) -0.0026(11) -0.0006(12)
C18 0.045(2) 0.065(3) 0.060(3) -0.026(3) 0.007(2) -0.027(2)
C1 0.0253(15) 0.0249(16) 0.0228(16) -0.0044(13) -0.0070(12) -0.0047(12)
C22 0.0197(14) 0.0271(16) 0.0227(16) -0.0054(13) -0.0070(12) -0.0030(12)
C23 0.0253(15) 0.0240(15) 0.0185(15) -0.0006(12) -0.0021(12) 0.0028(12)
N26 0.0308(15) 0.0281(15) 0.0348(17) -0.0030(13) -0.0098(13) -0.0015(12)
C28 0.066(3) 0.039(2) 0.044(2) -0.0138(19) -0.021(2) -0.017(2)
C29 0.0211(15) 0.0290(17) 0.0288(17) -0.0007(14) -0.0101(13) -0.0043(12)
C2 0.039(2) 0.0333(19) 0.0293(19) 0.0040(15) 0.0007(15) -0.0016(15)
C33 0.0160(13) 0.0191(14) 0.0182(14) -0.0015(11) -0.0002(11) -0.0019(10)
C35 0.0255(16) 0.0307(17) 0.0295(18) 0.0028(14) -0.0099(13) -0.0092(13)
C37 0.0206(14) 0.0205(14) 0.0196(15) -0.0021(12) -0.0039(11) -0.0014(11)
C39 0.0258(15) 0.0227(15) 0.0233(16) 0.0003(13) -0.0032(13) 0.0031(12)
C42 0.0247(15) 0.0247(16) 0.0213(15) -0.0066(13) -0.0065(12) 0.0027(12)
C44 0.074(4) 0.097(5) 0.055(3) -0.027(3) -0.042(3) 0.031(3)
C45 0.0204(14) 0.0241(15) 0.0242(16) -0.0058(13) -0.0038(12) 0.0015(12)
C48 0.0241(15) 0.0195(14) 0.0216(15) -0.0058(12) -0.0080(12) 0.0014(12)
C50 0.0309(16) 0.0201(15) 0.0252(16) -0.0011(12) -0.0095(13) -0.0040(12)
C51 0.0165(13) 0.0226(14) 0.0175(14) -0.0040(11) -0.0042(11) -0.0011(11)
C53 0.0249(16) 0.0386(19) 0.0269(18) -0.0108(15) -0.0051(13) -0.0001(14)
C56 0.0207(14) 0.0211(15) 0.0223(15) -0.0044(12) -0.0042(12) -0.0005(11)
C58 0.0230(15) 0.0234(16) 0.0357(19) -0.0071(14) -0.0073(14) -0.0013(12)
C59 0.0189(14) 0.0224(15) 0.0215(15) 0.0006(12) -0.0033(12) 0.0012(11)
C62 0.0222(16) 0.059(3) 0.031(2) -0.0169(18) -0.0068(14) 0.0044(16)
C63 0.0359(19) 0.0292(18) 0.0303(19) -0.0093(15) -0.0025(15) -0.0069(14)
C66 0.0317(18) 0.051(2) 0.034(2) -0.0203(18) -0.0124(15) -0.0030(16)
C68 0.0172(13) 0.0218(14) 0.0158(14) -0.0026(11) -0.0039(11) -0.0013(11)
C70 0.0262(16) 0.0274(16) 0.0256(17) -0.0042(13) -0.0031(13) -0.0066(13)
C72 0.0194(14) 0.0238(15) 0.0202(15) -0.0035(12) -0.0046(12) -0.0002(11)
C75 0.0262(16) 0.0241(16) 0.0334(19) -0.0083(14) -0.0081(14) -0.0019(13)
C77 0.0204(14) 0.0275(16) 0.0179(15) -0.0023(12) 0.0002(12) -0.0016(12)
C79 0.061(3) 0.057(3) 0.048(3) -0.015(2) -0.011(2) 0.030(2)
C82 0.0179(14) 0.0323(17) 0.0259(17) -0.0042(14) -0.0019(12) 0.0005(12)
C83 0.0179(15) 0.0350(18) 0.0318(18) -0.0050(15) 0.0005(13) -0.0034(13)
C85 0.0249(15) 0.0281(17) 0.0265(17) -0.0064(14) -0.0060(13) -0.0021(13)
C87 0.0270(18) 0.052(2) 0.044(2) -0.0034(19) -0.0073(16) -0.0119(17)
C89 0.0220(17) 0.063(3) 0.038(2) -0.020(2) -0.0113(15) -0.0004(16)
C91 0.0275(16) 0.0260(16) 0.0235(16) -0.0049(13) -0.0055(13) -0.0025(13)
C94 0.0188(14) 0.0210(15) 0.0220(15) -0.0021(12) -0.0035(11) -0.0008(11)
C96 0.0254(16) 0.0361(19) 0.0270(18) 0.0019(15) -0.0041(14) 0.0022(14)
C98 0.0213(14) 0.0218(15) 0.0180(14) -0.0030(12) -0.0041(11) 0.0004(11)
C99 0.0196(14) 0.0346(18) 0.0206(15) -0.0074(13) -0.0048(12) -0.0005(12)
C102 0.0160(13) 0.0222(15) 0.0228(15) -0.0036(12) -0.0043(11) -0.0013(11)
C104 0.0197(14) 0.0252(15) 0.0156(14) -0.0050(12) -0.0049(11) 0.0004(11)
C105 0.0277(16) 0.0241(16) 0.0199(15) -0.0040(12) -0.0021(12) 0.0041(13)
C108 0.0228(15) 0.042(2) 0.0232(17) -0.0130(15) -0.0069(13) 0.0018(14)
C110 0.0200(14) 0.0284(16) 0.0270(17) -0.0076(13) -0.0044(12) 0.0015(12)
C112 0.0269(16) 0.0309(17) 0.0183(15) 0.0001(13) -0.0044(12) -0.0010(13)
C113 0.0190(14) 0.0286(16) 0.0252(16) -0.0062(13) -0.0032(12) -0.0011(12)
C116 0.0230(16) 0.0290(18) 0.044(2) -0.0050(16) -0.0056(15) -0.0060(13)
C117 0.0209(15) 0.0351(18) 0.0218(16) -0.0039(14) -0.0048(12) -0.0063(13)
C120 0.0239(15) 0.0288(16) 0.0178(15) -0.0023(13) -0.0008(12) -0.0024(12)
C121 0.0197(14) 0.0264(15) 0.0160(14) -0.0034(12) -0.0043(11) -0.0012(12)
C123 0.0205(14) 0.0256(16) 0.0179(15) -0.0044(12) -0.0025(11) 0.0008(12)
C126 0.0203(14) 0.0196(14) 0.0158(14) -0.0012(11) -0.0030(11) -0.0015(11)
C127 0.0239(17) 0.043(2) 0.035(2) 0.0016(16) -0.0082(15) 0.0005(15)
C130 0.0203(14) 0.0219(15) 0.0194(15) -0.0050(12) -0.0051(11) 0.0018(11)
C131 0.0201(14) 0.0266(16) 0.0199(15) -0.0050(12) -0.0011(12) 0.0013(12)
C133 0.0241(15) 0.0203(14) 0.0207(15) -0.0084(12) -0.0054(12) -0.0009(11)
C136 0.0396(19) 0.0303(18) 0.0227(17) -0.0035(14) -0.0124(14) -0.0056(14)
C138 0.040(2) 0.054(3) 0.037(2) -0.0209(19) -0.0050(17) -0.0116(18)
C140 0.038(2) 0.053(3) 0.062(3) -0.021(2) -0.020(2) 0.0190(19)
C142 0.0272(16) 0.0251(16) 0.0210(16) -0.0039(13) -0.0037(12) -0.0034(12)
C143 0.0331(18) 0.040(2) 0.034(2) 0.0025(16) -0.0160(16) -0.0049(15)
C145 0.0204(14) 0.0210(15) 0.0199(15) -0.0004(12) -0.0009(11) -0.0024(11)
C148 0.0149(13) 0.0237(15) 0.0186(14) -0.0034(12) -0.0041(11) 0.0013(11)
C149 0.0177(13) 0.0200(14) 0.0175(14) 0.0001(11) 0.0000(11) -0.0024(11)
C156 0.0341(19) 0.040(2) 0.036(2) -0.0190(17) -0.0152(16) 0.0122(16)
C158 0.0366(19) 0.0233(16) 0.0324(19) -0.0042(14) -0.0067(15) -0.0018(14)
O10 0.0677(14) 0.0636(14) 0.0796(17) 0.0078(12) -0.0061(12) -0.0213(11)
N0AA 0.0677(14) 0.0636(14) 0.0796(17) 0.0078(12) -0.0061(12) -0.0213(11)
C4 0.0677(14) 0.0636(14) 0.0796(17) 0.0078(12) -0.0061(12) -0.0213(11)
C6 0.0677(14) 0.0636(14) 0.0796(17) 0.0078(12) -0.0061(12) -0.0213(11)
C9 0.0677(14) 0.0636(14) 0.0796(17) 0.0078(12) -0.0061(12) -0.0213(11)

loop_
_atom_type_symbol
_atom_type_description
_atom_type_scat_dispersion_real
_atom_type_scat_dispersion_imag
_atom_type_scat_source
C C 0.0033 0.0016 'International Tables Vol C Tables 4.2.6.8 and 6.1.1.4'
H H 0.0000 0.0000 'International Tables Vol C Tables 4.2.6.8 and 6.1.1.4'
Dy Dy -0.1892 4.4098 'International Tables Vol C Tables 4.2.6.8 and 6.1.1.4'
N N 0.0061 0.0033 'International Tables Vol C Tables 4.2.6.8 and 6.1.1.4'
O O 0.0106 0.0060 'International Tables Vol C Tables 4.2.6.8 and 6.1.1.4'

loop_
_geom_angle_atom_site_label_1
_geom_angle_atom_site_label_2
_geom_angle_atom_site_label_3
_geom_angle
_geom_angle_site_symmetry_1
_geom_angle_site_symmetry_3
O4 Dy1 O42 75.73(8) 2_574 .
O4 Dy1 O57 121.07(7) 2_574 .
O4 Dy1 O122 140.24(8) 2_574 .
O4 Dy1 O32 75.82(8) 2_574 2_574
O23 Dy1 O4 76.77(7) . 2_574
O23 Dy1 O42 72.25(8) . .
O23 Dy1 O57 143.67(8) . .
O23 Dy1 O104 142.60(8) . .
O23 Dy1 O109 109.99(8) . .
O23 Dy1 O122 73.53(8) . .
O23 Dy1 O32 78.05(8) . 2_574
O42 Dy1 O32 142.63(8) . 2_574
O57 Dy1 O42 139.51(8) . .
O57 Dy1 O122 74.19(7) . .
O57 Dy1 O32 76.83(7) . 2_574
O104 Dy1 O4 75.16(7) . 2_574
O104 Dy1 O42 77.23(8) . .
O104 Dy1 O57 73.20(8) . .
O104 Dy1 O109 79.10(8) . .
O104 Dy1 O122 141.87(7) . .
O104 Dy1 O32 117.62(7) . 2_574
O109 Dy1 O4 141.65(8) . 2_574
O109 Dy1 O42 71.16(8) . .
O109 Dy1 O57 76.54(8) . .
O109 Dy1 O122 74.56(8) . .
O109 Dy1 O32 142.19(8) . 2_574
O122 Dy1 O42 118.20(8) . .
O122 Dy1 O32 72.67(7) . 2_574
O1 Dy3 O12 80.58(8) . 2_485
O1 Dy3 O30 72.37(8) . .
O1 Dy3 O48 97.57(8) . .
O1 Dy3 O55 140.95(8) . 2_485
O1 Dy3 O117 75.06(8) . .
O1 Dy3 O2 82.35(8) . .
O12 Dy3 O30 73.46(8) 2_485 .
O26 Dy3 O1 145.31(8) . .
O26 Dy3 O12 117.94(7) . 2_485
O26 Dy3 O30 138.76(8) . .
O26 Dy3 O48 84.55(8) . .
O26 Dy3 O55 73.70(8) . 2_485
O26 Dy3 O117 72.09(8) . .
O26 Dy3 O2 76.86(8) . .
O48 Dy3 O12 142.54(8) . 2_485
O48 Dy3 O30 70.44(9) . .
O48 Dy3 O55 80.99(8) . 2_485
O48 Dy3 O117 75.03(8) . .
O48 Dy3 O2 145.02(8) . .
O55 Dy3 O12 77.88(8) 2_485 2_485
O55 Dy3 O30 70.46(8) 2_485 .
O55 Dy3 O117 139.60(8) 2_485 .
O117 Dy3 O12 138.10(8) . 2_485
O117 Dy3 O30 127.98(8) . .
O2 Dy3 O12 72.23(8) . 2_485
O2 Dy3 O30 140.04(8) . .
O2 Dy3 O55 120.47(7) . 2_485
O2 Dy3 O117 71.17(8) . .
O13 Dy5 O22 141.28(9) . .
O13 Dy5 O59 73.72(8) . .
O13 Dy5 O105 75.73(8) . .
O13 Dy5 O10 145.43(12) . .
O22 Dy5 O59 73.52(8) . .
O22 Dy5 O10 72.91(12) . .
O44 Dy5 O13 76.99(8) . .
O44 Dy5 O22 74.43(8) . .
O44 Dy5 O59 73.62(8) . .
O44 Dy5 O61 138.95(8) . .
O44 Dy5 O70 76.71(8) . .
O44 Dy5 O105 143.19(8) . .
O44 Dy5 O10 120.56(12) . .
O61 Dy5 O13 111.90(8) . .
O61 Dy5 O22 75.85(8) . .
O61 Dy5 O59 71.21(8) . .
O61 Dy5 O70 142.90(8) . .
O61 Dy5 O105 75.07(8) . .
O61 Dy5 O10 75.62(12) . .
O70 Dy5 O13 81.23(8) . .
O70 Dy5 O22 116.25(8) . .
O70 Dy5 O59 144.61(8) . .
O70 Dy5 O105 75.11(8) . .
O70 Dy5 O10 75.31(12) . .
O105 Dy5 O22 140.17(8) . .
O105 Dy5 O59 120.67(7) . .
O105 Dy5 O10 73.93(12) . .
O10 Dy5 O59 137.31(11) . .
C19 O1 Dy3 169.6(2) . .
C51 O4 Dy1 144.84(19) . 2_574
C33 O12 Dy3 116.72(19) . 2_485
C142 O13 Dy5 129.3(2) . .
C19 O22 Dy5 124.7(2) . .
C130 O23 Dy1 170.1(2) . .
C33 O26 Dy3 175.6(2) . .
C63 O30 Dy3 129.5(2) . .
C158 O42 Dy1 129.3(2) . .
C98 O44 Dy5 153.0(2) . .
C37 O48 Dy3 143.1(2) . .
C121 O55 Dy3 138.8(2) . 2_485
C51 O57 Dy1 138.0(2) . .
C156 O59 Dy5 125.2(2) . .
C133 O61 Dy5 138.6(2) . .
C37 O70 Dy5 152.2(2) . .
O35 N72 C66 117.7(4) . .
O76 N72 O35 124.6(4) . .
O76 N72 C66 117.7(3) . .
O34 N73 C83 117.3(4) . .
O54 N73 O34 124.3(3) . .
O54 N73 C83 118.3(3) . .
O16 N78 C1 117.7(3) . .
O40 N78 O16 124.7(3) . .
O40 N78 C1 117.6(3) . .
O18 N79 C39 118.1(3) . .
O31 N79 O18 124.1(3) . .
O31 N79 C39 117.8(3) . .
O8 N90 O91 124.6(3) . .
O8 N90 C5 117.6(3) . .
O91 N90 C5 117.8(3) . .
C148 O104 Dy1 175.2(2) . .
C130 O105 Dy5 130.8(2) . .
C87 N108 C28 117.5(3) . .
C91 N108 C28 120.5(3) . .
C91 N108 C87 121.9(3) . .
C91 O109 Dy1 134.9(2) . .
H11A C114 H11B 109.5 . .
H11A C114 H11C 109.5 . .
H11B C114 H11C 109.5 . .
N13 C114 H11A 109.5 . .
N13 C114 H11B 109.5 . .
N13 C114 H11C 109.5 . .
C98 O117 Dy3 141.9(2) . .
C133 O122 Dy1 133.7(2) . .
C48 C124 H124 120.6 . .
C70 C124 H124 120.6 . .
C70 C124 C48 118.8(3) . .
O19 N126 O38 124.8(4) . .
O19 N126 C127 118.3(4) . .
O38 N126 C127 116.9(4) . .
O67 N1 O99 124.3(3) . .
O67 N1 C58 117.5(3) . .
O99 N1 C58 118.1(3) . .
O46 N5 C136 118.5(3) . .
O51 N5 O46 124.0(4) . .
O51 N5 C136 117.4(3) . .
O28 N7 C41 117.5(3) . .
O116 N7 O28 124.8(3) . .
O116 N7 C41 117.7(3) . .
C121 O2 Dy3 140.4(2) . .
C41 C12 H12 122.0 . .
C77 C12 H12 122.0 . .
C77 C12 C41 116.0(3) . .
C2 N13 C114 119.0(3) . .
C142 N13 C114 119.4(3) . .
C142 N13 C2 121.6(3) . .
O88 N15 C59 117.2(3) . .
O102 N15 O88 124.4(3) . .
O102 N15 C59 118.4(3) . .
O84 N17 C62 118.7(3) . .
O120 N17 O84 123.3(3) . .
O120 N17 C62 117.9(3) . .
O1 C19 C23 117.1(3) . .
O22 C19 O1 126.0(3) . .
O22 C19 C23 116.9(3) . .
O94 N21 O127 124.4(3) . .
O94 N21 C38 118.1(3) . .
O127 N21 C38 117.5(3) . .
O64 N24 O85 123.9(3) . .
O64 N24 C77 118.2(3) . .
O85 N24 C77 117.9(3) . .
C18 N27 C138 116.9(3) . .
C63 N27 C18 121.6(4) . .
C63 N27 C138 121.5(3) . .
O65 N29 C82 117.8(3) . .
O96 N29 O65 124.5(3) . .
O96 N29 C82 117.6(3) . .
C148 O32 Dy1 116.81(19) . 2_574
C23 C34 H34 120.9 . .
C120 C34 H34 120.9 . .
C120 C34 C23 118.2(3) . .
O49 N35 O81 124.9(3) . .
O49 N35 C75 117.8(3) . .
O81 N35 C75 117.3(3) . .
C42 C38 N21 118.8(3) . .
C50 C38 N21 117.4(3) . .
C50 C38 C42 123.7(3) . .
C5 C40 H40 122.1 . .
C5 C40 C82 115.9(3) . .
C82 C40 H40 122.1 . .
C12 C41 N7 118.1(3) . .
C94 C41 N7 118.3(3) . .
C94 C41 C12 123.6(3) . .
O9 N43 C117 118.1(3) . .
O6 N43 O9 123.7(3) . .
O6 N43 C117 118.1(3) . .
C140 N2 C44 116.0(4) . .
C156 N2 C44 122.1(4) . .
C156 N2 C140 121.8(3) . .
O5 N3 O3 124.5(3) . .
O5 N3 C70 117.7(3) . .
O3 N3 C70 117.8(3) . .
C40 C5 N90 118.4(3) . .
C123 C5 N90 118.3(3) . .
C123 C5 C40 123.3(3) . .
H7A C7 H7B 109.5 . .
H7A C7 H7C 109.5 . .
H7B C7 H7C 109.5 . .
N26 C7 H7A 109.5 . .
N26 C7 H7B 109.5 . .
N26 C7 H7C 109.5 . .
C85 C10 C37 120.7(3) . .
C85 C10 C96 120.1(3) . .
C96 C10 C37 119.2(3) . .
O98 N14 O111 124.5(3) . .
O98 N14 C120 117.9(3) . .
O111 N14 C120 117.7(3) . .
N27 C18 H18A 109.5 . .
N27 C18 H18B 109.5 . .
N27 C18 H18C 109.5 . .
H18A C18 H18B 109.5 . .
H18A C18 H18C 109.5 . .
H18B C18 H18C 109.5 . .
C29 C1 N78 118.0(3) . .
C29 C1 C56 123.3(3) . .
C56 C1 N78 118.8(3) . .
C102 C22 H22 120.6 . .
C117 C22 H22 120.6 . .
C117 C22 C102 118.8(3) . .
C34 C23 C19 119.9(3) . .
C105 C23 C19 119.8(3) . .
C105 C23 C34 120.4(3) . .
C79 N26 C7 116.7(3) . .
C158 N26 C7 122.9(3) . .
C158 N26 C79 120.4(3) . .
N108 C28 H28A 109.5 . .
N108 C28 H28B 109.5 . .
N108 C28 H28C 109.5 . .
H28A C28 H28B 109.5 . .
H28A C28 H28C 109.5 . .
H28B C28 H28C 109.5 . .
C1 C29 H29 121.7 . .
C59 C29 C1 116.6(3) . .
C59 C29 H29 121.7 . .
N13 C2 H2A 109.5 . .
N13 C2 H2B 109.5 . .
N13 C2 H2C 109.5 . .
H2A C2 H2B 109.5 . .
H2A C2 H2C 109.5 . .
H2B C2 H2C 109.5 . .
O12 C33 C149 117.7(3) . .
O26 C33 O12 125.0(3) . .
O26 C33 C149 117.4(3) . .
C58 C35 H35 121.9 . .
C58 C35 C117 116.1(3) . .
C117 C35 H35 121.9 . .
O48 C37 C10 116.0(3) . .
O70 C37 O48 127.1(3) . .
O70 C37 C10 116.9(3) . .
C105 C39 N79 118.5(3) . .
C112 C39 N79 118.5(3) . .
C112 C39 C105 123.0(3) . .
C38 C42 H42 121.0 . .
C38 C42 C48 118.0(3) . .
C48 C42 H42 121.0 . .
N2 C44 H44A 109.5 . .
N2 C44 H44B 109.5 . .
N2 C44 H44C 109.5 . .
H44A C44 H44B 109.5 . .
H44A C44 H44C 109.5 . .
H44B C44 H44C 109.5 . .
C72 C45 H45 120.7 . .
C75 C45 H45 120.7 . .
C75 C45 C72 118.7(3) . .
C124 C48 C42 120.2(3) . .
C124 C48 C133 120.1(3) . .
C42 C48 C133 119.6(3) . .
C38 C50 H50 121.9 . .
C38 C50 C70 116.2(3) . .
C70 C50 H50 121.9 . .
O4 C51 C68 115.7(3) . .
O57 C51 O4 127.2(3) . .
O57 C51 C68 117.1(3) . .
C66 C53 H53 120.7 . .
C66 C53 C99 118.7(3) . .
C99 C53 H53 120.7 . .
C1 C56 H56 120.8 . .
C1 C56 C68 118.4(3) . .
C68 C56 H56 120.8 . .
C35 C58 N1 117.8(3) . .
C35 C58 C113 123.4(3) . .
C113 C58 N1 118.7(3) . .
C29 C59 N15 119.1(3) . .
C29 C59 C126 122.9(3) . .
C126 C59 N15 118.0(3) . .
C89 C62 N17 118.2(3) . .
C89 C62 C108 123.4(3) . .
C108 C62 N17 118.4(3) . .
O30 C63 N27 124.4(4) . .
O30 C63 H63 117.8 . .
N27 C63 H63 117.8 . .
C53 C66 N72 118.9(3) . .
C89 C66 N72 117.9(3) . .
C89 C66 C53 123.3(3) . .
C56 C68 C51 121.1(3) . .
C56 C68 C126 119.6(3) . .
C126 C68 C51 119.2(3) . .
C124 C70 N3 119.3(3) . .
C124 C70 C50 123.0(3) . .
C50 C70 N3 117.6(3) . .
C45 C72 C98 119.9(3) . .
C45 C72 C110 120.4(3) . .
C110 C72 C98 119.7(3) . .
C45 C75 N35 118.3(3) . .
C116 C75 N35 118.7(3) . .
C116 C75 C45 123.0(3) . .
C12 C77 N24 117.9(3) . .
C12 C77 C145 123.1(3) . .
C145 C77 N24 119.0(3) . .
N26 C79 H79A 109.5 . .
N26 C79 H79B 109.5 . .
N26 C79 H79C 109.5 . .
H79A C79 H79B 109.5 . .
H79A C79 H79C 109.5 . .
H79B C79 H79C 109.5 . .
C40 C82 N29 118.0(3) . .
C131 C82 N29 118.4(3) . .
C131 C82 C40 123.6(3) . .
C110 C83 N73 118.6(3) . .
C110 C83 C116 123.3(3) . .
C116 C83 N73 118.0(3) . .
C10 C85 H85 120.8 . .
C136 C85 C10 118.4(3) . .
C136 C85 H85 120.8 . .
N108 C87 H87A 109.5 . .
N108 C87 H87B 109.5 . .
N108 C87 H87C 109.5 . .
H87A C87 H87B 109.5 . .
H87A C87 H87C 109.5 . .
H87B C87 H87C 109.5 . .
C62 C89 C66 116.3(3) . .
C62 C89 H89 121.9 . .
C66 C89 H89 121.9 . .
N108 C91 H91 118.0 . .
O109 C91 N108 123.9(3) . .
O109 C91 H91 118.0 . .
C41 C94 H94 120.7 . .
C41 C94 C149 118.7(3) . .
C149 C94 H94 120.7 . .
C10 C96 H96 120.8 . .
C127 C96 C10 118.3(3) . .
C127 C96 H96 120.8 . .
O44 C98 C72 116.1(3) . .
O117 C98 O44 127.8(3) . .
O117 C98 C72 116.1(3) . .
C53 C99 C108 119.8(3) . .
C53 C99 C121 120.9(3) . .
C108 C99 C121 119.2(3) . .
C22 C102 C148 120.7(3) . .
C113 C102 C22 119.8(3) . .
C113 C102 C148 119.5(3) . .
C123 C104 C130 119.6(3) . .
C123 C104 C131 120.3(3) . .
C131 C104 C130 120.0(3) . .
C23 C105 H105 120.7 . .
C39 C105 C23 118.7(3) . .
C39 C105 H105 120.7 . .
C62 C108 C99 118.5(3) . .
C62 C108 H108 120.8 . .
C99 C108 H108 120.8 . .
C72 C110 H110 120.9 . .
C83 C110 C72 118.3(3) . .
C83 C110 H110 120.9 . .
C39 C112 H112 122.0 . .
C39 C112 C120 116.1(3) . .
C120 C112 H112 122.0 . .
C58 C113 C102 118.6(3) . .
C58 C113 H113 120.7 . .
C102 C113 H113 120.7 . .
C75 C116 C83 116.3(3) . .
C75 C116 H116 121.9 . .
C83 C116 H116 121.9 . .
C22 C117 N43 119.3(3) . .
C22 C117 C35 123.2(3) . .
C35 C117 N43 117.4(3) . .
C34 C120 N14 118.1(3) . .
C34 C120 C112 123.5(3) . .
C112 C120 N14 118.4(3) . .
O55 C121 C99 115.9(3) . .
O2 C121 O55 128.2(3) . .
O2 C121 C99 115.8(3) . .
C5 C123 C104 118.8(3) . .
C5 C123 H123 120.6 . .
C104 C123 H123 120.6 . .
C59 C126 C68 119.2(3) . .
C59 C126 H126 120.4 . .
C68 C126 H126 120.4 . .
C96 C127 N126 118.3(4) . .
C143 C127 N126 118.4(3) . .
C143 C127 C96 123.3(3) . .
O23 C130 O105 126.3(3) . .
O23 C130 C104 116.2(3) . .
O105 C130 C104 117.4(3) . .
C82 C131 C104 118.1(3) . .
C82 C131 H131 120.9 . .
C104 C131 H131 120.9 . .
O61 C133 C48 116.0(3) . .
O122 C133 O61 126.4(3) . .
O122 C133 C48 117.6(3) . .
C85 C136 N5 119.0(3) . .
C143 C136 N5 117.8(3) . .
C143 C136 C85 123.2(3) . .
N27 C138 H13A 109.5 . .
N27 C138 H13B 109.5 . .
N27 C138 H13C 109.5 . .
H13A C138 H13B 109.5 . .
H13A C138 H13C 109.5 . .
H13B C138 H13C 109.5 . .
N2 C140 H14A 109.5 . .
N2 C140 H14B 109.5 . .
N2 C140 H14C 109.5 . .
H14A C140 H14B 109.5 . .
H14A C140 H14C 109.5 . .
H14B C140 H14C 109.5 . .
O13 C142 N13 123.1(3) . .
O13 C142 H142 118.4 . .
N13 C142 H142 118.4 . .
C127 C143 C136 116.7(3) . .
C127 C143 H143 121.7 . .
C136 C143 H143 121.7 . .
C77 C145 H145 120.6 . .
C77 C145 C149 118.9(3) . .
C149 C145 H145 120.6 . .
O104 C148 O32 125.6(3) . .
O104 C148 C102 116.9(3) . .
O32 C148 C102 117.4(3) . .
C94 C149 C33 119.8(3) . .
C94 C149 C145 119.7(3) . .
C145 C149 C33 120.4(3) . .
O59 C156 N2 125.7(3) . .
O59 C156 H156 117.2 . .
N2 C156 H156 117.2 . .
O42 C158 N26 125.9(3) . .
O42 C158 H158 117.0 . .
N26 C158 H158 117.0 . .
C4 O10 Dy5 139.7(4) . .
C4 N0AA C6 114.8(5) . .
C4 N0AA C9 122.5(6) . .
C9 N0AA C6 122.7(5) . .
O10 C4 N0AA 136.3(7) . .
O10 C4 H4 111.9 . .
N0AA C4 H4 111.9 . .
N0AA C6 H6A 109.5 . .
N0AA C6 H6B 109.5 . .
N0AA C6 H6C 109.5 . .
H6A C6 H6B 109.5 . .
H6A C6 H6C 109.5 . .
H6B C6 H6C 109.5 . .
N0AA C9 H9A 109.5 . .
N0AA C9 H9B 109.5 . .
N0AA C9 H9C 109.5 . .
H9A C9 H9B 109.5 . .
H9A C9 H9C 109.5 . .
H9B C9 H9C 109.5 . .

loop_
_geom_bond_atom_site_label_1
_geom_bond_atom_site_label_2
_geom_bond_distance
_geom_bond_site_symmetry_2
Dy1 O4 2.361(2) 2_574
Dy1 O23 2.307(2) .
Dy1 O42 2.403(2) .
Dy1 O57 2.369(2) .
Dy1 O104 2.316(2) .
Dy1 O109 2.347(2) .
Dy1 O122 2.370(2) .
Dy1 O32 2.407(2) 2_574
Dy3 O1 2.299(2) .
Dy3 O12 2.416(2) 2_485
Dy3 O26 2.292(2) .
Dy3 O30 2.456(2) .
Dy3 O48 2.316(2) .
Dy3 O55 2.373(2) 2_485
Dy3 O117 2.411(2) .
Dy3 O2 2.348(2) .
Dy5 O13 2.355(2) .
Dy5 O22 2.399(2) .
Dy5 O44 2.316(2) .
Dy5 O59 2.464(2) .
Dy5 O61 2.318(2) .
Dy5 O70 2.334(2) .
Dy5 O105 2.358(2) .
Dy5 O10 2.411(4) .
O1 C19 1.257(4) .
O4 Dy1 2.361(2) 2_574
O4 C51 1.259(4) .
O5 N3 1.226(4) .
O8 N90 1.224(4) .
O9 N43 1.229(4) .
O12 Dy3 2.416(2) 2_485
O12 C33 1.261(4) .
O13 C142 1.253(4) .
O16 N78 1.222(4) .
O18 N79 1.229(4) .
O19 N126 1.224(5) .
O22 C19 1.255(4) .
O23 C130 1.250(4) .
O26 C33 1.253(4) .
O28 N7 1.232(4) .
O30 C63 1.238(4) .
O31 N79 1.227(4) .
O34 N73 1.226(5) .
O35 N72 1.230(4) .
O38 N126 1.234(5) .
O40 N78 1.221(4) .
O42 C158 1.233(4) .
O44 C98 1.253(4) .
O46 N5 1.210(4) .
O48 C37 1.253(4) .
O49 N35 1.226(4) .
O51 N5 1.204(5) .
O54 N73 1.215(5) .
O55 Dy3 2.373(2) 2_485
O55 C121 1.257(4) .
O57 C51 1.256(4) .
O59 C156 1.229(4) .
O61 C133 1.258(4) .
O64 N24 1.231(4) .
O65 N29 1.224(4) .
O67 N1 1.210(4) .
O70 C37 1.251(4) .
N72 O76 1.225(5) .
N72 C66 1.475(5) .
N73 C83 1.485(4) .
N78 C1 1.483(4) .
N79 C39 1.475(4) .
O81 N35 1.231(4) .
O84 N17 1.225(4) .
O85 N24 1.232(4) .
O88 N15 1.227(4) .
N90 O91 1.224(4) .
N90 C5 1.485(4) .
O94 N21 1.227(4) .
O96 N29 1.221(4) .
O98 N14 1.218(4) .
O99 N1 1.224(4) .
O102 N15 1.221(4) .
O104 C148 1.248(4) .
O105 C130 1.257(4) .
N108 C28 1.455(5) .
N108 C87 1.454(5) .
N108 C91 1.321(4) .
O109 C91 1.243(4) .
O111 N14 1.225(4) .
C114 H11A 0.9800 .
C114 H11B 0.9800 .
C114 H11C 0.9800 .
C114 N13 1.465(5) .
O116 N7 1.222(4) .
O117 C98 1.252(4) .
O120 N17 1.217(5) .
O122 C133 1.253(4) .
C124 H124 0.9500 .
C124 C48 1.396(5) .
C124 C70 1.378(5) .
N126 C127 1.482(5) .
O127 N21 1.230(4) .
N1 C58 1.477(4) .
O3 N3 1.228(4) .
N5 C136 1.481(5) .
N7 C41 1.477(4) .
O2 C121 1.252(4) .
C12 H12 0.9500 .
C12 C41 1.386(5) .
C12 C77 1.386(5) .
N13 C2 1.460(5) .
N13 C142 1.317(4) .
N15 C59 1.478(4) .
N17 C62 1.470(5) .
C19 C23 1.508(4) .
N21 C38 1.476(4) .
N24 C77 1.473(4) .
O6 N43 1.223(4) .
N27 C18 1.462(5) .
N27 C63 1.326(5) .
N27 C138 1.464(5) .
N29 C82 1.478(4) .
O32 Dy1 2.407(2) 2_574
O32 C148 1.261(4) .
C34 H34 0.9500 .
C34 C23 1.396(4) .
C34 C120 1.381(5) .
N35 C75 1.478(4) .
C38 C42 1.384(5) .
C38 C50 1.382(5) .
C40 H40 0.9500 .
C40 C5 1.386(5) .
C40 C82 1.393(5) .
C41 C94 1.384(4) .
N43 C117 1.478(4) .
N2 C44 1.464(6) .
N2 C140 1.435(5) .
N2 C156 1.325(5) .
N3 C70 1.474(5) .
C5 C123 1.384(4) .
C7 H7A 0.9800 .
C7 H7B 0.9800 .
C7 H7C 0.9800 .
C7 N26 1.461(5) .
C10 C37 1.515(4) .
C10 C85 1.393(5) .
C10 C96 1.401(5) .
N14 C120 1.479(4) .
C18 H18A 0.9800 .
C18 H18B 0.9800 .
C18 H18C 0.9800 .
C1 C29 1.383(5) .
C1 C56 1.389(4) .
C22 H22 0.9500 .
C22 C102 1.399(4) .
C22 C117 1.381(5) .
C23 C105 1.394(4) .
N26 C79 1.450(5) .
N26 C158 1.308(5) .
C28 H28A 0.9800 .
C28 H28B 0.9800 .
C28 H28C 0.9800 .
C29 H29 0.9500 .
C29 C59 1.377(5) .
C2 H2A 0.9800 .
C2 H2B 0.9800 .
C2 H2C 0.9800 .
C33 C149 1.503(4) .
C35 H35 0.9500 .
C35 C58 1.382(5) .
C35 C117 1.385(5) .
C39 C105 1.387(5) .
C39 C112 1.386(5) .
C42 H42 0.9500 .
C42 C48 1.397(4) .
C44 H44A 0.9800 .
C44 H44B 0.9800 .
C44 H44C 0.9800 .
C45 H45 0.9500 .
C45 C72 1.391(4) .
C45 C75 1.386(5) .
C48 C133 1.513(4) .
C50 H50 0.9500 .
C50 C70 1.389(5) .
C51 C68 1.509(4) .
C53 H53 0.9500 .
C53 C66 1.383(5) .
C53 C99 1.392(5) .
C56 H56 0.9500 .
C56 C68 1.398(4) .
C58 C113 1.384(5) .
C59 C126 1.383(4) .
C62 C89 1.374(5) .
C62 C108 1.386(5) .
C63 H63 0.9500 .
C66 C89 1.377(5) .
C68 C126 1.398(4) .
C72 C98 1.512(4) .
C72 C110 1.395(4) .
C75 C116 1.385(5) .
C77 C145 1.389(4) .
C79 H79A 0.9800 .
C79 H79B 0.9800 .
C79 H79C 0.9800 .
C82 C131 1.384(5) .
C83 C110 1.384(5) .
C83 C116 1.388(5) .
C85 H85 0.9500 .
C85 C136 1.392(5) .
C87 H87A 0.9800 .
C87 H87B 0.9800 .
C87 H87C 0.9800 .
C89 H89 0.9500 .
C91 H91 0.9500 .
C94 H94 0.9500 .
C94 C149 1.396(4) .
C96 H96 0.9500 .
C96 C127 1.389(5) .
C99 C108 1.392(5) .
C99 C121 1.509(4) .
C102 C113 1.394(4) .
C102 C148 1.512(4) .
C104 C123 1.393(4) .
C104 C130 1.513(4) .
C104 C131 1.400(4) .
C105 H105 0.9500 .
C108 H108 0.9500 .
C110 H110 0.9500 .
C112 H112 0.9500 .
C112 C120 1.391(5) .
C113 H113 0.9500 .
C116 H116 0.9500 .
C123 H123 0.9500 .
C126 H126 0.9500 .
C127 C143 1.374(6) .
C131 H131 0.9500 .
C136 C143 1.378(5) .
C138 H13A 0.9800 .
C138 H13B 0.9800 .
C138 H13C 0.9800 .
C140 H14A 0.9800 .
C140 H14B 0.9800 .
C140 H14C 0.9800 .
C142 H142 0.9500 .
C143 H143 0.9500 .
C145 H145 0.9500 .
C145 C149 1.396(4) .
C156 H156 0.9500 .
C158 H158 0.9500 .
O10 C4 1.202(7) .
N0AA C4 1.369(7) .
N0AA C6 1.512(8) .
N0AA C9 1.415(7) .
C4 H4 0.9500 .
C6 H6A 0.9800 .
C6 H6B 0.9800 .
C6 H6C 0.9800 .
C9 H9A 0.9800 .
C9 H9B 0.9800 .
C9 H9C 0.9800 .

loop_
_geom_torsion_atom_site_label_1
_geom_torsion_atom_site_label_2
_geom_torsion_atom_site_label_3
_geom_torsion_atom_site_label_4
_geom_torsion
_geom_torsion_site_symmetry_1
Dy1 O4 C51 O57 0.9(6) 2_574
Dy1 O4 C51 C68 -178.9(2) 2_574
Dy1 O42 C158 N26 116.7(4) .
Dy1 O57 C51 O4 -36.2(5) .
Dy1 O57 C51 C68 143.6(2) .
Dy1 O109 C91 N108 161.6(3) .
Dy1 O122 C133 O61 -78.4(4) .
Dy1 O122 C133 C48 102.1(3) .
Dy1 O32 C148 O104 5.3(4) 2_574
Dy1 O32 C148 C102 -174.68(19) 2_574
Dy3 O1 C19 O22 -113.6(12) .
Dy3 O1 C19 C23 68.2(13) .
Dy3 O12 C33 O26 -13.2(4) 2_485
Dy3 O12 C33 C149 167.02(19) 2_485
Dy3 O30 C63 N27 157.7(3) .
Dy3 O48 C37 O70 -33.2(6) .
Dy3 O48 C37 C10 145.1(3) .
Dy3 O55 C121 O2 2.8(6) 2_485
Dy3 O55 C121 C99 -178.1(2) 2_485
Dy3 O117 C98 O44 5.5(6) .
Dy3 O117 C98 C72 -172.7(2) .
Dy3 O2 C121 O55 40.8(5) .
Dy3 O2 C121 C99 -138.2(3) .
Dy5 O13 C142 N13 -165.0(2) .
Dy5 O22 C19 O1 13.3(5) .
Dy5 O22 C19 C23 -168.5(2) .
Dy5 O44 C98 O117 39.5(7) .
Dy5 O44 C98 C72 -142.3(4) .
Dy5 O59 C156 N2 145.6(4) .
Dy5 O61 C133 O122 -45.8(5) .
Dy5 O61 C133 C48 133.7(3) .
Dy5 O70 C37 O48 44.6(7) .
Dy5 O70 C37 C10 -133.6(4) .
Dy5 O105 C130 O23 -64.6(5) .
Dy5 O105 C130 C104 117.0(3) .
Dy5 O10 C4 N0AA -114.6(8) .
O1 C19 C23 C34 -10.1(5) .
O1 C19 C23 C105 169.1(3) .
O4 C51 C68 C56 170.4(3) .
O4 C51 C68 C126 -7.7(4) .
O5 N3 C70 C124 -176.3(3) .
O5 N3 C70 C50 4.5(5) .
O8 N90 C5 C40 12.4(5) .
O8 N90 C5 C123 -165.3(3) .
O9 N43 C117 C22 174.2(3) .
O9 N43 C117 C35 -4.7(5) .
O12 C33 C149 C94 0.0(4) .
O12 C33 C149 C145 -179.0(3) .
O16 N78 C1 C29 164.8(3) .
O16 N78 C1 C56 -15.2(5) .
O18 N79 C39 C105 10.3(5) .
O18 N79 C39 C112 -168.7(3) .
O19 N126 C127 C96 10.6(6) .
O19 N126 C127 C143 -169.9(4) .
O22 C19 C23 C34 171.6(3) .
O22 C19 C23 C105 -9.3(5) .
O26 C33 C149 C94 -179.8(3) .
O26 C33 C149 C145 1.1(4) .
O28 N7 C41 C12 152.7(3) .
O28 N7 C41 C94 -28.4(4) .
O31 N79 C39 C105 -170.4(3) .
O31 N79 C39 C112 10.6(5) .
O34 N73 C83 C110 -172.9(4) .
O34 N73 C83 C116 9.4(6) .
O35 N72 C66 C53 178.9(4) .
O35 N72 C66 C89 -2.2(7) .
O38 N126 C127 C96 -169.6(4) .
O38 N126 C127 C143 9.8(6) .
O40 N78 C1 C29 -14.8(5) .
O40 N78 C1 C56 165.3(4) .
O46 N5 C136 C85 176.4(4) .
O46 N5 C136 C143 -3.1(6) .
O49 N35 C75 C45 23.8(5) .
O49 N35 C75 C116 -156.5(3) .
O51 N5 C136 C85 -6.3(6) .
O51 N5 C136 C143 174.3(4) .
O54 N73 C83 C110 6.6(5) .
O54 N73 C83 C116 -171.1(4) .
O57 C51 C68 C56 -9.4(4) .
O57 C51 C68 C126 172.5(3) .
O64 N24 C77 C12 7.7(4) .
O64 N24 C77 C145 -170.5(3) .
O65 N29 C82 C40 -167.9(4) .
O65 N29 C82 C131 12.0(5) .
O67 N1 C58 C35 162.3(4) .
O67 N1 C58 C113 -15.7(5) .
N72 C66 C89 C62 -178.8(4) .
N73 C83 C110 C72 -175.8(3) .
N73 C83 C116 C75 177.7(3) .
O76 N72 C66 C53 -0.7(7) .
O76 N72 C66 C89 178.3(5) .
N78 C1 C29 C59 -179.9(3) .
N78 C1 C56 C68 -179.2(3) .
N79 C39 C105 C23 179.3(3) .
N79 C39 C112 C120 177.7(3) .
O81 N35 C75 C45 -157.1(3) .
O81 N35 C75 C116 22.5(5) .
O84 N17 C62 C89 15.0(7) .
O84 N17 C62 C108 -167.3(4) .
O85 N24 C77 C12 -173.3(3) .
O85 N24 C77 C145 8.5(4) .
O88 N15 C59 C29 -4.8(5) .
O88 N15 C59 C126 174.3(3) .
N90 C5 C123 C104 177.6(3) .
O91 N90 C5 C40 -168.5(3) .
O91 N90 C5 C123 13.8(5) .
O94 N21 C38 C42 166.0(3) .
O94 N21 C38 C50 -14.2(5) .
O96 N29 C82 C40 12.6(5) .
O96 N29 C82 C131 -167.4(3) .
O98 N14 C120 C34 160.9(3) .
O98 N14 C120 C112 -18.5(5) .
O99 N1 C58 C35 -15.7(5) .
O99 N1 C58 C113 166.3(3) .
O102 N15 C59 C29 176.6(3) .
O102 N15 C59 C126 -4.3(4) .
O111 N14 C120 C34 -18.4(5) .
O111 N14 C120 C112 162.2(3) .
C114 N13 C142 O13 -0.3(5) .
O116 N7 C41 C12 -28.4(4) .
O116 N7 C41 C94 150.5(3) .
O120 N17 C62 C89 -161.9(5) .
O120 N17 C62 C108 15.9(7) .
C124 C48 C133 O61 -9.3(4) .
C124 C48 C133 O122 170.2(3) .
N126 C127 C143 C136 178.9(4) .
O127 N21 C38 C42 -12.9(5) .
O127 N21 C38 C50 166.9(3) .
N1 C58 C113 C102 -180.0(3) .
O3 N3 C70 C124 3.2(6) .
O3 N3 C70 C50 -176.0(4) .
N5 C136 C143 C127 -177.6(3) .
N7 C41 C94 C149 -177.4(3) .
C12 C41 C94 C149 1.4(5) .
C12 C77 C145 C149 1.3(5) .
N15 C59 C126 C68 -176.6(3) .
N17 C62 C89 C66 175.4(4) .
N17 C62 C108 C99 -175.2(4) .
C19 C23 C105 C39 -175.8(3) .
N21 C38 C42 C48 179.5(3) .
N21 C38 C50 C70 -179.7(3) .
N24 C77 C145 C149 179.4(3) .
O6 N43 C117 C22 -4.6(5) .
O6 N43 C117 C35 176.5(3) .
N29 C82 C131 C104 -179.0(3) .
C34 C23 C105 C39 3.4(5) .
N35 C75 C116 C83 178.2(3) .
C38 C42 C48 C124 -0.3(5) .
C38 C42 C48 C133 -179.4(3) .
C38 C50 C70 C124 0.7(5) .
C38 C50 C70 N3 179.9(3) .
C40 C5 C123 C104 0.0(5) .
C40 C82 C131 C104 1.0(5) .
C41 C12 C77 N24 179.5(3) .
C41 C12 C77 C145 -2.4(5) .
C41 C94 C149 C33 178.4(3) .
C41 C94 C149 C145 -2.6(4) .
C5 C40 C82 N29 -179.8(3) .
C5 C40 C82 C131 0.2(5) .
C7 N26 C158 O42 179.6(4) .
C10 C85 C136 N5 178.8(3) .
C10 C85 C136 C143 -1.8(5) .
C10 C96 C127 N126 178.6(3) .
C10 C96 C127 C143 -0.8(6) .
C18 N27 C63 O30 175.5(4) .
C1 C29 C59 N15 177.4(3) .
C1 C29 C59 C126 -1.7(5) .
C1 C56 C68 C51 -178.3(3) .
C1 C56 C68 C126 -0.2(5) .
C22 C102 C113 C58 -2.2(5) .
C22 C102 C148 O104 -173.3(3) .
C22 C102 C148 O32 6.6(4) .
C23 C34 C120 N14 179.4(3) .
C23 C34 C120 C112 -1.3(5) .
C28 N108 C91 O109 179.4(4) .
C29 C1 C56 C68 0.9(5) .
C29 C59 C126 C68 2.5(5) .
C2 N13 C142 O13 -178.2(3) .
C35 C58 C113 C102 2.2(5) .
C37 C10 C85 C136 177.3(3) .
C37 C10 C96 C127 -176.1(3) .
C39 C112 C120 C34 2.8(5) .
C39 C112 C120 N14 -177.9(3) .
C42 C38 C50 C70 0.1(5) .
C42 C48 C133 O61 169.7(3) .
C42 C48 C133 O122 -10.7(4) .
C44 N2 C156 O59 -176.2(5) .
C45 C72 C98 O44 -163.9(3) .
C45 C72 C98 O117 14.6(4) .
C45 C72 C110 C83 -1.7(5) .
C45 C75 C116 C83 -2.2(6) .
C48 C124 C70 N3 179.6(3) .
C48 C124 C70 C50 -1.2(5) .
C50 C38 C42 C48 -0.2(5) .
C51 C68 C126 C59 176.8(3) .
C53 C66 C89 C62 0.1(7) .
C53 C99 C108 C62 -0.5(6) .
C53 C99 C121 O55 10.9(5) .
C53 C99 C121 O2 -169.9(3) .
C56 C1 C29 C59 0.0(5) .
C56 C68 C126 C59 -1.4(4) .
C58 C35 C117 N43 177.1(3) .
C58 C35 C117 C22 -1.8(5) .
C66 C53 C99 C108 -1.5(6) .
C66 C53 C99 C121 -179.0(3) .
C70 C124 C48 C42 1.0(5) .
C70 C124 C48 C133 -180.0(3) .
C72 C45 C75 N35 -178.1(3) .
C72 C45 C75 C116 2.2(5) .
C75 C45 C72 C98 -179.8(3) .
C75 C45 C72 C110 -0.2(5) .
C77 C12 C41 N7 179.8(3) .
C77 C12 C41 C94 1.0(5) .
C77 C145 C149 C33 -179.7(3) .
C77 C145 C149 C94 1.3(4) .
C79 N26 C158 O42 -0.8(6) .
C82 C40 C5 N90 -178.3(3) .
C82 C40 C5 C123 -0.7(5) .
C85 C10 C37 O48 176.1(3) .
C85 C10 C37 O70 -5.4(5) .
C85 C10 C96 C127 2.2(5) .
C85 C136 C143 C127 3.0(6) .
C87 N108 C91 O109 -1.1(6) .
C89 C62 C108 C99 2.4(7) .
C96 C10 C37 O48 -5.6(5) .
C96 C10 C37 O70 172.9(3) .
C96 C10 C85 C136 -0.9(5) .
C96 C127 C143 C136 -1.7(6) .
C98 C72 C110 C83 177.9(3) .
C99 C53 C66 N72 -179.4(4) .
C99 C53 C66 C89 1.7(6) .
C102 C22 C117 N43 -177.1(3) .
C102 C22 C117 C35 1.7(5) .
C105 C39 C112 C120 -1.2(5) .
C108 C62 C89 C66 -2.2(7) .
C108 C99 C121 O55 -166.6(3) .
C108 C99 C121 O2 12.5(5) .
C110 C72 C98 O44 16.5(4) .
C110 C72 C98 O117 -165.0(3) .
C110 C83 C116 C75 0.1(6) .
C112 C39 C105 C23 -1.8(5) .
C113 C102 C148 O104 5.4(4) .
C113 C102 C148 O32 -174.6(3) .
C116 C83 C110 C72 1.7(6) .
C117 C22 C102 C113 0.4(5) .
C117 C22 C102 C148 179.1(3) .
C117 C35 C58 N1 -178.1(3) .
C117 C35 C58 C113 -0.2(5) .
C120 C34 C23 C19 177.2(3) .
C120 C34 C23 C105 -1.9(5) .
C121 C99 C108 C62 177.1(3) .
C123 C104 C130 O23 14.7(4) .
C123 C104 C130 O105 -166.7(3) .
C123 C104 C131 C82 -1.7(5) .
C130 C104 C123 C5 -178.7(3) .
C130 C104 C131 C82 178.3(3) .
C131 C104 C123 C5 1.3(5) .
C131 C104 C130 O23 -165.3(3) .
C131 C104 C130 O105 13.2(4) .
C138 N27 C63 O30 -3.6(6) .
C140 N2 C156 O59 -0.4(7) .
C148 C102 C113 C58 179.0(3) .
C6 N0AA C4 O10 1.8(11) .
C9 N0AA C4 O10 -176.8(7) .
